data_1563767
loop_
_publ_author_name
'Braga, M.H.'
'Ferreira, J.J.A.'
'Siewenie, J.'
'Proffen, Th.'
'Vogel, S.C.'
'Daemen, L.L.'

_publ_section_title
;
 Neutron powder diffraction and first-principles computational studies of
 CuLixMg2&#x2212;x (x&#x2245;0.08), CuMg2, and Cu2Mg
;
_journal_issue 1
_journal_name_full 'Journal of Solid State Chemistry'
_journal_page_first 10
_journal_page_last 19
_journal_paper_doi 10.1016/j.jssc.2009.09.010
_journal_volume 183
_journal_year 2010
_chemical_formula_sum 'Cu Mg2'
_chemical_formula_weight 112.16
_space_group_IT_number 70
_space_group_name_Hall '-F 2uv 2vw'
_space_group_name_H-M_alt 'F d d d :2'
_symmetry_cell_setting orthorhombic
_symmetry_space_group_name_H-M 'F d d d :2'
_cell_angle_alpha 90.0
_cell_angle_beta 90.0
_cell_angle_gamma 90.0
_cell_formula_units_Z 16
_cell_length_a 5.2625(5)
_cell_length_b 9.0278(8)
_cell_length_c 18.3070(16)
_cell_volume 869.74(14)
_cod_data_source_file JSSC-2010-183-10.cif
_cod_data_source_block 2
_cod_original_cell_volume 869.75(22)
_cod_original_sg_symbol_H-M 'F d d d'
_cod_database_code 1563767

loop_
_symmetry_equiv_pos_site_id
_symmetry_equiv_pos_as_xyz
1 +x,+y,+z
2 -x,+y+1/4,+z+1/4
3 +x+1/4,-y,+z+1/4
4 -x+3/4,-y+1/4,+z+1/2
-1 -x,-y,-z
-2 +x,-y+3/4,-z+3/4
-3 -x+3/4,+y,-z+3/4
-4 +x+1/4,+y+3/4,-z+1/2
101 +x,+y+1/2,+z+1/2
102 -x,+y+3/4,+z+3/4
103 +x+1/4,-y+1/2,+z+3/4
104 -x+3/4,-y+3/4,+z
-101 -x,-y+1/2,-z+1/2
-102 +x,-y+1/4,-z+1/4
-103 -x+3/4,+y+1/2,-z+1/4
-104 +x+1/4,+y+1/4,-z
201 +x+1/2,+y,+z+1/2
202 -x+1/2,+y+1/4,+z+3/4
203 +x+3/4,-y,+z+3/4
204 -x+1/4,-y+1/4,+z
-201 -x+1/2,-y,-z+1/2
-202 +x+1/2,-y+3/4,-z+1/4
-203 -x+1/4,+y,-z+1/4
-204 +x+3/4,+y+3/4,-z
301 +x+1/2,+y+1/2,+z
302 -x+1/2,+y+3/4,+z+1/4
303 +x+3/4,-y+1/2,+z+1/4
304 -x+1/4,-y+3/4,+z+1/2
-301 -x+1/2,-y+1/2,-z
-302 +x+1/2,-y+1/4,-z+3/4
-303 -x+1/4,+y+1/2,-z+3/4
-304 +x+3/4,+y+1/4,-z+1/2

loop_
_atom_site_type_symbol
_atom_site_label
_atom_site_fract_x
_atom_site_fract_y
_atom_site_fract_z
_atom_site_occupancy
_atom_site_thermal_displace_type
_atom_site_U_iso_or_equiv
_atom_site_symmetry_multiplicity
Cu CU1 0.125 0.125 0.49860(6) 1.0 Uiso 0.00980(24) 16
Mg MG2 0.125 0.125 0.04148(10) 1.0 Uiso 0.0141(4) 16
Mg MG3 0.125 0.45979(22) 0.125 1.0 Uiso 0.0135(4) 16

loop_
_atom_type_symbol
_atom_type_number_in_cell
Cu 16.0
Mg 32.0
